data_1538922
loop_
_publ_author_name
'Mueller, B.G.'

_publ_section_title
;
 Zur Kenntnis komplexer Fluoride mit Cu2+ und Pd2+: M Pt F6 (M=Pd, Cu) und
 Rb Cu Pd F5.
;
_journal_name_full 'Zeitschrift fuer Anorganische und Allgemeine Chemie'
_journal_page_first 79
_journal_page_last 84
_journal_volume 556
_journal_year 1988
_chemical_formula_sum 'Cu F5 Pd Rb'
_chemical_name_systematic 'Rb Cu Pd F5'
_space_group_IT_number 62
_symmetry_space_group_name_Hall '-P 2ac 2n'
_symmetry_space_group_name_H-M 'P n m a'
_cell_angle_alpha 90
_cell_angle_beta 90
_cell_angle_gamma 90
_cell_formula_units_Z 4
_cell_length_a 6.269
_cell_length_b 7.919
_cell_length_c 10.763
_cell_volume 534.321
_citation_journal_id_ASTM ZAACAB
_cod_data_source_file Mueller_ZAACAB_1988_1053.cif
_cod_data_source_block Cu1F5Pd1Rb1
_cod_original_cell_volume 534.3206
_cod_original_formula_sum 'Cu1 F5 Pd1 Rb1'
_cod_database_code 1538922

loop_
_symmetry_equiv_pos_as_xyz
x,y,z
-x+1/2,-y,z+1/2
x+1/2,-y+1/2,-z+1/2
-x,y+1/2,-z
-x,-y,-z
x-1/2,y,-z-1/2
-x-1/2,y-1/2,z-1/2
x,-y-1/2,z

loop_
_atom_site_label
_atom_site_type_symbol
_atom_site_fract_x
_atom_site_fract_y
_atom_site_fract_z
_atom_site_occupancy
_atom_site_U_iso_or_equiv
Rb1 Rb+1 0.9739 0.25 0.3537 1 0.0
F2 F-1 0.3299 0.4471 0.6742 1 0.0
F3 F-1 0.7215 0.9415 0.0727 1 0.0
F1 F-1 0.4675 0.25 0.4386 1 0.0
Cu1 Cu+2 0 0 0 1 0.0
Pd1 Pd+2 0.3046 0.25 0.7968 1 0.0
